data_1567106
loop_
_publ_author_name
'He, Wei'
'Tashiro, Shohei'
'Shionoya, Mitsuhiko'

_publ_section_title
;
 Highly selective acid-catalyzed olefin isomerization of limonene to
 terpinolene by kinetic suppression of overreactions in a confined space
 of porous metal--macrocycle frameworks
;
_journal_name_full 'Chemical Science'
_journal_paper_doi 10.1039/D2SC01561G
_journal_year 2022
_chemical_formula_moiety '2(C42 H42 Cl6 N6 Pd3), C2 H3 N, O'
_chemical_formula_sum 'C86 H87 Cl12 N13 O Pd6'
_chemical_formula_weight 2382.48
_space_group_crystal_system monoclinic
_space_group_IT_number 14
_space_group_name_Hall '-P 2ybc'
_space_group_name_H-M_alt 'P 1 21/c 1'
_atom_sites_solution_hydrogens geom
_audit_creation_date 2021-10-06
_audit_creation_method
;
Olex2 1.5
(compiled 2021.08.20 svn.r13c46975 for OlexSys, GUI svn.r6405)
;
_audit_update_record
;
2022-01-10 deposited with the CCDC.	2022-06-13 downloaded from the CCDC.
;
_cell_angle_alpha 90
_cell_angle_beta 90.6000(10)
_cell_angle_gamma 90
_cell_formula_units_Z 4
_cell_length_a 19.60170(10)
_cell_length_b 52.3627(4)
_cell_length_c 14.33970(10)
_cell_measurement_reflns_used 81574
_cell_measurement_temperature 93
_cell_measurement_theta_max 72.9860
_cell_measurement_theta_min 2.3020
_cell_volume 14717.43(17)
_computing_cell_refinement 'CrysAlisPro 1.171.39.46e (Rigaku OD, 2018)'
_computing_data_collection 'CrysAlisPro 1.171.39.46e (Rigaku OD, 2018)'
_computing_data_reduction 'CrysAlisPro 1.171.39.46e (Rigaku OD, 2018)'
_computing_molecular_graphics 'Olex2 1.5 (Dolomanov et al., 2009)'
_computing_publication_material 'Olex2 1.5 (Dolomanov et al., 2009)'
_computing_structure_refinement 'SHELXL 2018/3 (Sheldrick, 2015)'
_diffrn_ambient_temperature 93
_diffrn_detector 'CCD plate'
_diffrn_measured_fraction_theta_full 0.978
_diffrn_measured_fraction_theta_max 0.956
_diffrn_measurement_details
;
List of Runs (angles in degrees, time in seconds):

  # Type    Start    End  Width  t~exp~   \w     \q     \k     \f   Frames
#--------------------------------------------------------------------------
  1  \w    -88.00 -49.00   0.50    0.93    --    0.00 -82.00  60.00   78
  2  \w      1.00  89.00   0.50    0.93    --    0.00  38.00 -90.00  176
  3  \w    -22.00  27.00   0.50    0.93    --    0.00 -82.00  60.00   98
  4  \w     -8.00  53.00   0.50    0.93    --    0.00  19.00-180.00  122
  5  \w    -68.00  -4.00   0.50    0.93    --    0.00 -57.00-120.00  128
  6  \w      6.00  63.00   0.50    3.73    --   92.10 -15.00 -90.00  114
  7  \w    101.00 164.00   0.50    3.73    --   92.10  61.00 -30.00  126
  8  \w      3.00 103.00   0.50    3.73    --   92.10 -30.00-120.00  200
  9  \w     63.00 176.00   0.50    3.73    --   92.10  82.00 -90.00  226
 10  \w     25.00  96.00   0.50    3.73    --   92.10 -82.00  30.00  142
 11  \w     23.00 121.00   0.50    3.73    --   92.10 -82.00-120.00  196
 12  \w     85.00 170.00   0.50    3.73    --   92.10  15.00  90.00  170
 13  \w     65.00 102.00   0.50    3.73    --   92.10  77.00 -60.00   74
 14  \w    104.00 129.00   0.50    3.73    --   92.10  77.00 -60.00   50
 15  \w     68.00 109.00   0.50    3.73    --   92.10 -61.00-120.00   82
 16  \w     65.00  99.00   0.50    3.73    --   92.10  82.00 -60.00   68
 17  \w      3.00 108.00   0.50    3.73    --   92.10 -77.00-180.00  210
 18  \w     64.00 123.00   0.50    3.73    --   92.10  82.00  30.00  118
 19  \w      3.00  60.00   0.50    3.73    --   92.10 -15.00-180.00  114
 20  \w     84.00 109.00   0.50    3.73    --   92.10 -82.00 -60.00   50
 21  \w     31.00  60.00   0.50    3.73    --   92.10 -61.00-120.00   58
 22  \w     66.00 115.00   0.50    3.73    --   92.10  77.00 -30.00   98
 23  \w      7.00 101.00   0.50    3.73    --   92.10 -82.00-150.00  188
 24  \w     87.00 113.00   0.50    3.73    --   92.10  82.00   0.00   52
;
_diffrn_measurement_device 'four-circle diffractometer'
_diffrn_measurement_device_type 'XtaLAB AFC12 (RINC): Kappa single'
_diffrn_measurement_method '\w scans'
_diffrn_orient_matrix_type 'CrysAlisPro convention (1999,Acta A55,543-557)'
_diffrn_orient_matrix_UB_11 -0.0377948000
_diffrn_orient_matrix_UB_12 -0.0257708000
_diffrn_orient_matrix_UB_13 0.0028971000
_diffrn_orient_matrix_UB_21 0.0656605000
_diffrn_orient_matrix_UB_22 -0.0138079000
_diffrn_orient_matrix_UB_23 -0.0298839000
_diffrn_orient_matrix_UB_31 0.0209250000
_diffrn_orient_matrix_UB_32 -0.0032785000
_diffrn_orient_matrix_UB_33 0.1031646000
_diffrn_radiation_monochromator mirror
_diffrn_radiation_probe x-ray
_diffrn_radiation_type 'Cu K\a'
_diffrn_radiation_wavelength 1.54184
_diffrn_reflns_av_R_equivalents 0.0533
_diffrn_reflns_av_unetI/netI 0.0342
_diffrn_reflns_Laue_measured_fraction_full 0.978
_diffrn_reflns_Laue_measured_fraction_max 0.956
_diffrn_reflns_limit_h_max 24
_diffrn_reflns_limit_h_min -23
_diffrn_reflns_limit_k_max 65
_diffrn_reflns_limit_k_min -63
_diffrn_reflns_limit_l_max 17
_diffrn_reflns_limit_l_min -17
_diffrn_reflns_number 173429
_diffrn_reflns_point_group_measured_fraction_full 0.978
_diffrn_reflns_point_group_measured_fraction_max 0.956
_diffrn_reflns_theta_full 67.684
_diffrn_reflns_theta_max 73.537
_diffrn_reflns_theta_min 2.254
_diffrn_source 'Rotating-anode X-ray tube (dual wavelength)'
_diffrn_source_type 'Rigaku (Cu) X-ray DW Source'
_exptl_absorpt_coefficient_mu 8.056
_exptl_absorpt_correction_T_max 1.00000
_exptl_absorpt_correction_T_min 0.36808
_exptl_absorpt_correction_type multi-scan
_exptl_absorpt_process_details
;
CrysAlisPro 1.171.39.46e (Rigaku Oxford Diffraction, 2018)
Empirical absorption correction using spherical harmonics,
 implemented in SCALE3 ABSPACK scaling algorithm.
;
_exptl_crystal_colour 'clear yellowish yellow'
_exptl_crystal_colour_lustre clear
_exptl_crystal_colour_modifier yellowish
_exptl_crystal_colour_primary yellow
_exptl_crystal_density_diffrn 1.075
_exptl_crystal_description block
_exptl_crystal_F_000 4728
_exptl_crystal_size_max 0.02
_exptl_crystal_size_mid 0.01
_exptl_crystal_size_min 0.01
_refine_diff_density_max 4.228
_refine_diff_density_min -2.216
_refine_diff_density_rms 0.250
_refine_ls_extinction_coef 0.00041(5)
_refine_ls_extinction_expression Fc^*^=kFc[1+0.001xFc^2^\l^3^/sin(2\q)]^-1/4^
_refine_ls_extinction_method 'SHELXL-2018/3 (Sheldrick 2018)'
_refine_ls_goodness_of_fit_ref 1.546
_refine_ls_hydrogen_treatment constr
_refine_ls_matrix_type full
_refine_ls_number_parameters 1037
_refine_ls_number_reflns 28355
_refine_ls_number_restraints 357
_refine_ls_restrained_S_all 1.556
_refine_ls_R_factor_all 0.1213
_refine_ls_R_factor_gt 0.1080
_refine_ls_shift/su_max 0.001
_refine_ls_shift/su_mean 0.000
_refine_ls_structure_factor_coef Fsqd
_refine_ls_weighting_details 'w=1/[\s^2^(Fo^2^)+(0.2000P)^2^] where P=(Fo^2^+2Fc^2^)/3'
_refine_ls_weighting_scheme calc
_refine_ls_wR_factor_gt 0.3449
_refine_ls_wR_factor_ref 0.3596
_reflns_Friedel_coverage 0.000
_reflns_number_gt 22853
_reflns_number_total 28355
_reflns_threshold_expression 'I > 2\s(I)'
_cod_data_source_file d2sc01561g2.cif
_cod_data_source_block 2NBSA@MMF-CHCl3
_cod_database_code 1567106
_shelx_shelxl_version_number 2018/3
_chemical_oxdiff_formula 'C H N Cl Pd O S'
_chemical_oxdiff_usercomment 97-4-3
_shelx_space_group_comment
;
The symmetry employed for this shelxl refinement is uniquely defined
by the following loop, which should always be used as a source of
symmetry information in preference to the above space-group names.
They are only intended as comments.
;
_shelx_estimated_absorpt_t_max 0.924
_shelx_estimated_absorpt_t_min 0.855
_olex2_refinement_description
;
1. Fixed Uiso
 At 1.2 times of:
  All C(H) groups, All C(H,H) groups, All N(H) groups
 At 1.5 times of:
  All C(H,H,H) groups
2. Restrained distances
 C67-C70
 1.45 with sigma of 0.02
 C62-Pd5
 2.8 with sigma of 0.02
 Pd5-C57
 2.8 with sigma of 0.02
 C56-C53
 1.4 with sigma of 0.02
 Pd6-C76
 2.8 with sigma of 0.02
 N10-C62
 1.5 with sigma of 0.02
 Pd6-C71
 2.8 with sigma of 0.02
 C62-C57
 1.4 with sigma of 0.02
 C62-C63
 2.7 with sigma of 0.02
 N9-C57
 1.5 with sigma of 0.02
 C64-C63
 1.45 with sigma of 0.02
 N9-C56
 1.45 with sigma of 0.02
 C63-N10
 1.45 with sigma of 0.02
 C71-N11
 1.5 with sigma of 0.02
 C63-C64
 1.4 with sigma of 0.02
 N10-C63
 1.5 with sigma of 0.02
 C62-N10
 1.5 with sigma of 0.02
 C65-C63 \\sim C63-C69
 with sigma of 0.02
3. Restrained planarity
 C70, C67, C68, C66, C65, C69, C64, C63
 with sigma of 0.1
4. Rigid bond restraints
 C70, C67, C66, C68, C69, C65, C64, C63, N10, N11
 with sigma for 1-2 distances of 0.001 and sigma for 1-3 distances of 0.001
 C56, C53, C54, C55, C50, C49, C51, C52
 with sigma for 1-2 distances of 0.001 and sigma for 1-3 distances of 0.001
 Pd3, Cl6, Cl5, Pd1, Cl2, Cl1, Cl4, Cl3, Pd2, Cl7, Pd4, Cl8, Pd6, Cl11, Cl12,
 Pd5, Cl9, Cl10
 with sigma for 1-2 distances of 0.01 and sigma for 1-3 distances of 0.01
5. Uiso/Uaniso restraints and constraints
N10 \\sim C63 \\sim C62 \\sim Pd5: within 2A with sigma of 0.01 and sigma for
terminal atoms of 0.02 within 2A
C71 \\sim C72 \\sim C73 \\sim C76: within 2A with sigma of 0.001 and sigma for
terminal atoms of 0.002 within 2A
C56 \\sim N9: within 2A with sigma of 0.001 and sigma for terminal atoms of
0.002 within 2A
N9 \\sim C57: within 2A with sigma of 0.0001 and sigma for terminal atoms of
0.0002 within 2A
C65 \\sim C64 \\sim C69 \\sim C68 \\sim C66 \\sim C67 \\sim C70 \\sim C63:
within 2A with sigma of 0.01 and sigma for terminal atoms of 0.02 within 2A
Uanis(C59) \\sim Ueq, Uanis(C58) \\sim Ueq, Uanis(C57) \\sim Ueq, Uanis(C60)
\\sim Ueq, Uanis(C61) \\sim Ueq, Uanis(C62) \\sim Ueq: with sigma of 0.01 and
sigma for terminal atoms of 0.02
Uanis(N9) \\sim Ueq, Uanis(N10) \\sim Ueq: with sigma of 0.001 and sigma for
terminal atoms of 0.002
Uanis(C63) \\sim Ueq, Uanis(C64) \\sim Ueq, Uanis(C69) \\sim Ueq, Uanis(C65)
\\sim Ueq: with sigma of 0.1 and sigma for terminal atoms of 0.2
Uanis(O1G) \\sim Ueq, Uanis(O2G) \\sim Ueq: with sigma of 0.01 and sigma for
terminal atoms of 0.02
6. Rigid body (RIGU) restrains
 C62, C57, C58, C59, C60, C61
 with sigma for 1-2 distances of 0.0001 and sigma for 1-3 distances of 0.0001
 C65, C64, C63, C69, C68, C67, C66
 with sigma for 1-2 distances of 0.004 and sigma for 1-3 distances of 0.004
 N11, N12, C76, C71
 with sigma for 1-2 distances of 0.001 and sigma for 1-3 distances of 0.001
7. Others
 Fixed Sof: O1G(0.5) O2G(0.5)
8.a Ternary CH refined with riding coordinates:
 N4(H4), N5(H5), N2(H2), N6(H6), N3(H3), N8(H8), N7(H7), N1(H1), N12(H12A),
 N11(H11), N10(H10A), N9(H9A)
8.b Secondary CH2 refined with riding coordinates:
 C21(H21A,H21B), C7(H7A,H7B), C35(H35A,H35B), C42(H42A,H42B), C28(H28A,H28B),
 C14(H14A,H14B), C49(H49A,H49B), C84(H84A,H84B), C77(H77A,H77B), C70(H70A,H70B),
  C56(H56A,H56B), C63(H63A,H63B)
8.c Aromatic/amide H refined with riding coordinates:
 C23(H23), C26(H26), C13(H13), C24(H24), C27(H27), C10(H10), C16(H16), C9(H9),
 C37(H37), C38(H38), C41(H41), C12(H12), C40(H40), C44(H44), C19(H19), C17(H17),
  C18(H18), C2(H2A), C80(H80), C79(H79), C30(H30), C82(H82), C45(H45), C47(H47),
  C33(H33), C31(H31), C83(H83), C46(H46), C3(H3A), C72(H72), C73(H73), C74(H74),
  C75(H75), C5(H5A), C4(H4A), C32(H32), C55(H55), C51(H51), C54(H54), C52(H52),
 C66(H66), C68(H68), C69(H69), C65(H65), C60(H60), C59(H59), C58(H58), C61(H61)
8.d Fitted hexagon refined as free rotating group:
 C76(C71,C72,C73,C74,C75), C66(C67,C68,C69,C64,C65), C60(C59,C58,C57,C62,C61)
8.e Idealised Me refined with riding coordinates:
 C102(H10B,H10C,H10D)
;
_olex2_submission_special_instructions 'No special instructions were received'
_oxdiff_exptl_absorpt_empirical_details
;
Empirical correction (ABSPACK) includes:
- Absorption correction using spherical harmonics
- Frame scaling
;
_oxdiff_exptl_absorpt_empirical_full_max 2.565
_oxdiff_exptl_absorpt_empirical_full_min 0.544

loop_
_space_group_symop_operation_xyz
'x, y, z'
'-x, y+1/2, -z+1/2'
'-x, -y, -z'
'x, -y-1/2, z-1/2'

loop_
_atom_site_label
_atom_site_type_symbol
_atom_site_fract_x
_atom_site_fract_y
_atom_site_fract_z
_atom_site_U_iso_or_equiv
_atom_site_adp_type
_atom_site_occupancy
_atom_site_site_symmetry_order
_atom_site_calc_flag
_atom_site_refinement_flags_posn
_atom_site_refinement_flags_adp
_atom_site_refinement_flags_occupancy
_atom_site_disorder_assembly
_atom_site_disorder_group
Pd2 Pd 0.58136(2) 0.48858(2) 0.51065(3) 0.03836(18) Uani 1 1 d . U . . .
Pd1 Pd 1.03146(3) 0.48631(2) 0.32630(4) 0.0474(2) Uani 1 1 d . U . . .
Pd3 Pd 0.71134(3) 0.52196(2) -0.09817(4) 0.0495(2) Uani 1 1 d . U . . .
Pd4 Pd 0.43266(4) 0.42358(2) 0.78373(4) 0.0565(2) Uani 1 1 d . U . . .
Pd6 Pd 0.20150(6) 0.33687(2) 0.27025(11) 0.1200(5) Uani 1 1 d D U . . .
Cl3 Cl 0.57871(9) 0.49283(4) 0.67080(11) 0.0465(4) Uani 1 1 d . U . . .
Cl4 Cl 0.57951(9) 0.53222(3) 0.48417(11) 0.0437(4) Uani 1 1 d . U . . .
Cl2 Cl 1.00380(11) 0.52519(4) 0.39046(14) 0.0574(5) Uani 1 1 d . U . . .
Cl1 Cl 1.12536(10) 0.50260(5) 0.25128(14) 0.0564(5) Uani 1 1 d . U . . .
Cl5 Cl 0.62664(11) 0.55058(5) -0.13254(16) 0.0640(5) Uani 1 1 d . U . . .
Cl7 Cl 0.52799(12) 0.41657(5) 0.69578(15) 0.0635(6) Uani 1 1 d . U . . .
Cl6 Cl 0.78927(11) 0.55373(5) -0.06577(14) 0.0625(5) Uani 1 1 d . U . . .
Cl8 Cl 0.49328(15) 0.42560(6) 0.92202(16) 0.0772(7) Uani 1 1 d . U . . .
Cl12 Cl 0.0913(2) 0.34894(9) 0.2388(6) 0.174(3) Uani 1 1 d . U . . .
N4 N 0.5714(3) 0.48160(12) 0.3718(4) 0.0413(13) Uani 1 1 d . . . . .
H4 H 0.532737 0.492174 0.347153 0.050 Uiso 1 1 calc R U . . .
C34 C 0.7568(3) 0.46900(14) -0.1101(4) 0.0358(15) Uani 1 1 d . . . . .
Cl11 Cl 0.1665(3) 0.29682(8) 0.3056(7) 0.212(4) Uani 1 1 d . U . . .
N5 N 0.6522(3) 0.49117(14) -0.1337(4) 0.0493(16) Uani 1 1 d . . . . .
H5 H 0.637689 0.494119 -0.199863 0.059 Uiso 1 1 calc R U . . .
N2 N 0.9508(3) 0.46962(14) 0.3922(5) 0.0508(15) Uani 1 1 d . . . . .
H2 H 0.952347 0.475135 0.458992 0.061 Uiso 1 1 calc R U . . .
N6 N 0.7817(4) 0.49451(15) -0.0655(4) 0.0536(17) Uani 1 1 d . . . . .
H6 H 0.826420 0.499319 -0.093435 0.064 Uiso 1 1 calc R U . . .
N3 N 0.5879(3) 0.44956(12) 0.5232(4) 0.0416(13) Uani 1 1 d . . . . .
H3 H 0.553148 0.444554 0.570379 0.050 Uiso 1 1 calc R U . . .
N8 N 0.3415(4) 0.42906(17) 0.8518(5) 0.063(2) Uani 1 1 d . . . . .
H8 H 0.347710 0.444051 0.894249 0.076 Uiso 1 1 calc R U . . .
C6 C 0.9659(4) 0.44159(15) 0.3896(5) 0.0435(16) Uani 1 1 d . . . . .
N7 N 0.3738(4) 0.42364(13) 0.6663(5) 0.0514(16) Uani 1 1 d . . . . .
H7 H 0.395570 0.435225 0.619799 0.062 Uiso 1 1 calc R U . . .
C8 C 0.8242(4) 0.46903(17) 0.4040(5) 0.0499(18) Uani 1 1 d . . . . .
C23 C 0.6405(4) 0.46680(16) 0.1649(5) 0.0453(17) Uani 1 1 d . . . . .
H23 H 0.661013 0.452386 0.193931 0.054 Uiso 1 1 calc R U . . .
C22 C 0.6256(4) 0.48810(15) 0.2159(5) 0.0437(16) Uani 1 1 d . . . . .
N1 N 1.0488(3) 0.45069(15) 0.2755(5) 0.0526(16) Uani 1 1 d . . . . .
H1 H 1.097379 0.446534 0.290991 0.063 Uiso 1 1 calc R U . . .
C26 C 0.5856(4) 0.50932(18) 0.0755(6) 0.0513(19) Uani 1 1 d . . . . .
H26 H 0.568455 0.524236 0.045659 0.062 Uiso 1 1 calc R U . . .
C15 C 0.5648(3) 0.43827(15) 0.4335(5) 0.0440(16) Uani 1 1 d . . . . .
C20 C 0.5532(4) 0.45494(16) 0.3610(5) 0.0461(17) Uani 1 1 d . . . . .
C25 C 0.5990(4) 0.48792(17) 0.0230(5) 0.0475(18) Uani 1 1 d . . . . .
C13 C 0.7852(4) 0.44800(17) 0.3696(6) 0.0512(18) Uani 1 1 d . . . . .
H13 H 0.796213 0.440610 0.311179 0.061 Uiso 1 1 calc R U . . .
C21 C 0.6359(4) 0.48893(16) 0.3188(5) 0.0454(17) Uani 1 1 d . . . . .
H21A H 0.649973 0.506384 0.337335 0.054 Uiso 1 1 calc R U . . .
H21B H 0.673215 0.477086 0.336479 0.054 Uiso 1 1 calc R U . . .
C24 C 0.6247(4) 0.46647(18) 0.0673(5) 0.0507(19) Uani 1 1 d . . . . .
H24 H 0.632071 0.451318 0.032367 0.061 Uiso 1 1 calc R U . . .
C11 C 0.7140(4) 0.44908(15) 0.5044(5) 0.0447(16) Uani 1 1 d . . . . .
C27 C 0.5967(4) 0.50948(16) 0.1706(5) 0.0474(17) Uani 1 1 d . . . . .
H27 H 0.584852 0.524135 0.205971 0.057 Uiso 1 1 calc R U . . .
C10 C 0.7523(4) 0.46951(17) 0.5399(5) 0.0503(18) Uani 1 1 d . . . . .
H10 H 0.741310 0.476719 0.598683 0.060 Uiso 1 1 calc R U . . .
C39 C 0.9751(4) 0.45911(17) 0.1360(5) 0.0514(18) Uani 1 1 d . . . . .
C36 C 0.8527(4) 0.4818(2) 0.0744(5) 0.055(2) Uani 1 1 d . . . . .
C7 C 0.8846(4) 0.47853(18) 0.3513(6) 0.0509(19) Uani 1 1 d . . . . .
H7A H 0.881103 0.472610 0.285903 0.061 Uiso 1 1 calc R U . . .
H7B H 0.883995 0.497439 0.350844 0.061 Uiso 1 1 calc R U . . .
C16 C 0.5503(4) 0.41303(19) 0.4258(6) 0.058(2) Uani 1 1 d . . . . .
H16 H 0.559750 0.401774 0.476233 0.070 Uiso 1 1 calc R U . . .
C43 C 0.3055(4) 0.43434(16) 0.6896(6) 0.054(2) Uani 1 1 d . . . . .
C29 C 0.6930(4) 0.46872(19) -0.1350(5) 0.054(2) Uani 1 1 d . . . . .
N100 N 1.1660(4) 0.44633(17) 0.4045(6) 0.066(2) Uani 1 1 d . . . . .
C9 C 0.8055(5) 0.47908(17) 0.4900(6) 0.0542(19) Uani 1 1 d . . . . .
H9 H 0.830673 0.493073 0.514778 0.065 Uiso 1 1 calc R U . . .
C101 C 1.2161(5) 0.45615(17) 0.3768(5) 0.054(2) Uani 1 1 d . . . . .
C37 C 0.9143(4) 0.49574(19) 0.0770(5) 0.054(2) Uani 1 1 d . . . . .
H37 H 0.914703 0.513009 0.056698 0.065 Uiso 1 1 calc R U . . .
C48 C 0.2905(5) 0.43610(18) 0.7824(6) 0.062(2) Uani 1 1 d . . . . .
C38 C 0.9731(5) 0.4847(2) 0.1084(6) 0.060(2) Uani 1 1 d . . . . .
H38 H 1.013668 0.494644 0.111608 0.072 Uiso 1 1 calc R U . . .
C41 C 0.8546(4) 0.4558(2) 0.1045(6) 0.058(2) Uani 1 1 d . . . . .
H41 H 0.813928 0.445957 0.104608 0.069 Uiso 1 1 calc R U . . .
C12 C 0.7331(4) 0.43848(17) 0.4189(5) 0.0499(18) Uani 1 1 d . . . . .
H12 H 0.708638 0.424197 0.395148 0.060 Uiso 1 1 calc R U . . .
C35 C 0.7893(4) 0.4944(2) 0.0413(5) 0.056(2) Uani 1 1 d . . . . .
H35A H 0.788986 0.512248 0.064155 0.067 Uiso 1 1 calc R U . . .
H35B H 0.749597 0.485531 0.068488 0.067 Uiso 1 1 calc R U . . .
C81 C 0.3294(4) 0.39599(15) 0.5351(6) 0.0515(19) Uani 1 1 d . . . . .
C40 C 0.9161(5) 0.4448(2) 0.1337(6) 0.065(2) Uani 1 1 d . . . . .
H40 H 0.917339 0.427387 0.151992 0.078 Uiso 1 1 calc R U . . .
C42 C 1.0409(4) 0.4475(2) 0.1703(6) 0.064(2) Uani 1 1 d . . . . .
H42A H 1.079717 0.455832 0.138830 0.076 Uiso 1 1 calc R U . . .
H42B H 1.041708 0.429102 0.154423 0.076 Uiso 1 1 calc R U . . .
N12 N 0.2351(5) 0.3700(2) 0.2153(8) 0.091(3) Uani 1 1 d . . . . .
H12A H 0.210025 0.371955 0.154630 0.109 Uiso 1 1 calc R U . . .
C44 C 0.2614(5) 0.44328(18) 0.6210(6) 0.058(2) Uani 1 1 d . . . . .
H44 H 0.272269 0.441783 0.556844 0.070 Uiso 1 1 calc R U . . .
C19 C 0.5205(4) 0.44596(17) 0.2799(5) 0.0522(19) Uani 1 1 d . . . . .
H19 H 0.508001 0.457487 0.231519 0.063 Uiso 1 1 calc R U . . .
C17 C 0.5212(5) 0.40366(19) 0.3431(7) 0.062(2) Uani 1 1 d . . . . .
H17 H 0.511662 0.385954 0.336611 0.075 Uiso 1 1 calc R U . . .
C18 C 0.5066(4) 0.4202(2) 0.2711(7) 0.062(2) Uani 1 1 d . . . . .
H18 H 0.486818 0.413910 0.214961 0.074 Uiso 1 1 calc R U . . .
C2 C 1.0142(5) 0.4061(2) 0.3184(9) 0.076(3) Uani 1 1 d . . . . .
H2A H 1.045390 0.399509 0.274261 0.091 Uiso 1 1 calc R U . . .
C80 C 0.3611(5) 0.40447(17) 0.4499(6) 0.057(2) Uani 1 1 d . . . . .
H80 H 0.406828 0.410516 0.452110 0.068 Uiso 1 1 calc R U . . .
C79 C 0.3270(5) 0.40399(16) 0.3666(6) 0.057(2) Uani 1 1 d . . . . .
H79 H 0.348488 0.410020 0.311722 0.068 Uiso 1 1 calc R U . . .
C28 C 0.5861(4) 0.48781(19) -0.0791(6) 0.054(2) Uani 1 1 d . . . . .
H28A H 0.554218 0.501803 -0.095455 0.065 Uiso 1 1 calc R U . . .
H28B H 0.564369 0.471462 -0.097244 0.065 Uiso 1 1 calc R U . . .
C102 C 1.2760(4) 0.46805(18) 0.3464(6) 0.0537(19) Uani 1 1 d . . . . .
H10B H 1.264231 0.482059 0.303870 0.081 Uiso 1 1 calc R U . . .
H10C H 1.304373 0.455568 0.313774 0.081 Uiso 1 1 calc R U . . .
H10D H 1.301248 0.474821 0.400297 0.081 Uiso 1 1 calc R U . . .
C30 C 0.6680(5) 0.4458(2) -0.1738(6) 0.063(2) Uani 1 1 d . . . . .
H30 H 0.622371 0.444767 -0.196657 0.076 Uiso 1 1 calc R U . . .
C14 C 0.6543(4) 0.43908(16) 0.5577(5) 0.0475(18) Uani 1 1 d . . . . .
H14A H 0.653364 0.420224 0.552770 0.057 Uiso 1 1 calc R U . . .
H14B H 0.660270 0.443530 0.624414 0.057 Uiso 1 1 calc R U . . .
C82 C 0.2640(5) 0.38687(17) 0.5281(6) 0.059(2) Uani 1 1 d . . . . .
H82 H 0.242438 0.380864 0.582893 0.071 Uiso 1 1 calc R U . . .
C49 C 0.3204(6) 0.4062(2) 0.9126(6) 0.073(2) Uani 1 1 d . U . . .
H49A H 0.348627 0.406041 0.970247 0.088 Uiso 1 1 calc R U . . .
H49B H 0.272122 0.408259 0.930827 0.088 Uiso 1 1 calc R U . . .
C78 C 0.2601(6) 0.39456(18) 0.3622(7) 0.068(2) Uani 1 1 d . . . . .
C1 C 1.0065(5) 0.43184(18) 0.3261(7) 0.059(2) Uani 1 1 d . . . . .
C45 C 0.2005(5) 0.45455(18) 0.6491(7) 0.063(2) Uani 1 1 d . . . . .
H45 H 0.171092 0.462080 0.603748 0.076 Uiso 1 1 calc R U . . .
C47 C 0.2271(6) 0.4458(2) 0.8089(7) 0.075(3) Uani 1 1 d . . . . .
H47 H 0.214458 0.446275 0.872611 0.090 Uiso 1 1 calc R U . . .
C84 C 0.3682(5) 0.39739(17) 0.6236(6) 0.058(2) Uani 1 1 d . . . . .
H84A H 0.414872 0.390854 0.612625 0.069 Uiso 1 1 calc R U . . .
H84B H 0.346441 0.385879 0.669224 0.069 Uiso 1 1 calc R U . . .
C33 C 0.8035(5) 0.4493(2) -0.1115(8) 0.070(3) Uani 1 1 d . . . . .
H33 H 0.849681 0.451056 -0.091835 0.084 Uiso 1 1 calc R U . . .
C31 C 0.7089(5) 0.4257(2) -0.1781(6) 0.066(3) Uani 1 1 d . . . . .
H31 H 0.691413 0.410369 -0.204851 0.079 Uiso 1 1 calc R U . . .
C83 C 0.2272(6) 0.38603(17) 0.4427(9) 0.073(3) Uani 1 1 d . . . . .
H83 H 0.181640 0.379871 0.440105 0.088 Uiso 1 1 calc R U . . .
C77 C 0.2209(7) 0.3939(2) 0.2695(8) 0.081(3) Uani 1 1 d . . . . .
H77A H 0.171404 0.395020 0.281687 0.097 Uiso 1 1 calc R U . . .
H77B H 0.233892 0.408905 0.231621 0.097 Uiso 1 1 calc R U . . .
C50 C 0.3284(7) 0.3825(2) 0.8644(8) 0.084(2) Uani 1 1 d . U . . .
C46 C 0.1829(6) 0.4549(2) 0.7394(7) 0.071(3) Uani 1 1 d . . . . .
H46 H 0.139545 0.461446 0.756309 0.085 Uiso 1 1 calc R U . . .
C3 C 0.9775(6) 0.3893(2) 0.3734(11) 0.092(4) Uani 1 1 d . . . . .
H3A H 0.981652 0.371316 0.365432 0.110 Uiso 1 1 calc R U . . .
C76 C 0.3038(3) 0.36714(14) 0.1920(5) 0.0805(15) Uani 1 1 d DG U . . .
C71 C 0.3368(4) 0.34609(12) 0.2306(5) 0.0800(15) Uani 1 1 d DG U . . .
C72 C 0.4056(4) 0.34200(13) 0.2136(5) 0.0814(15) Uani 1 1 d G U . . .
H72 H 0.428105 0.327612 0.240015 0.098 Uiso 1 1 calc R U . . .
C73 C 0.4415(3) 0.35898(16) 0.1580(5) 0.0819(15) Uani 1 1 d G U . . .
H73 H 0.488517 0.356193 0.146448 0.098 Uiso 1 1 calc R U . . .
C74 C 0.4085(4) 0.38004(15) 0.1194(5) 0.097(4) Uani 1 1 d G . . . .
H74 H 0.433057 0.391645 0.081445 0.116 Uiso 1 1 calc R U . . .
C75 C 0.3397(4) 0.38412(13) 0.1364(5) 0.103(5) Uani 1 1 d G . . . .
H75 H 0.317183 0.398516 0.110008 0.123 Uiso 1 1 calc R U . . .
C5 C 0.9248(5) 0.4256(2) 0.4499(8) 0.070(3) Uani 1 1 d . . . . .
H5A H 0.893274 0.432536 0.493001 0.084 Uiso 1 1 calc R U . . .
C4 C 0.9351(6) 0.3994(2) 0.4397(10) 0.089(4) Uani 1 1 d . . . . .
H4A H 0.911861 0.388038 0.480154 0.107 Uiso 1 1 calc R U . . .
C32 C 0.7748(7) 0.4257(2) -0.1461(8) 0.082(3) Uani 1 1 d . . . . .
H32 H 0.801168 0.410497 -0.146562 0.098 Uiso 1 1 calc R U . . .
N11 N 0.3028(6) 0.3285(2) 0.2952(9) 0.110(3) Uani 1 1 d D U . . .
H11 H 0.311080 0.310734 0.272415 0.132 Uiso 1 1 calc R U . . .
C55 C 0.2736(9) 0.3718(3) 0.8181(9) 0.105(2) Uani 1 1 d . U . . .
H55 H 0.230542 0.380085 0.819314 0.126 Uiso 1 1 calc R U . . .
C51 C 0.3926(8) 0.3694(3) 0.8687(9) 0.101(2) Uani 1 1 d . U . . .
H51 H 0.430050 0.376718 0.901858 0.122 Uiso 1 1 calc R U . . .
C53 C 0.3417(10) 0.3351(3) 0.7742(12) 0.124(3) Uani 1 1 d D U . . .
C54 C 0.2808(10) 0.3473(3) 0.7662(11) 0.113(3) Uani 1 1 d . U . . .
H54 H 0.244616 0.340602 0.729147 0.135 Uiso 1 1 calc R U . . .
C52 C 0.3996(10) 0.3466(3) 0.8248(10) 0.110(3) Uani 1 1 d . U . . .
H52 H 0.442267 0.337954 0.826834 0.132 Uiso 1 1 calc R U . . .
C70 C 0.3305(9) 0.3301(3) 0.3979(11) 0.125(3) Uani 1 1 d D U . . .
H70A H 0.380202 0.326737 0.398497 0.149 Uiso 1 1 calc R U . . .
H70B H 0.322971 0.347488 0.422421 0.149 Uiso 1 1 calc R U . . .
C56 C 0.3480(12) 0.3102(3) 0.7328(14) 0.1472(13) Uani 1 1 d D U . . .
H56A H 0.393506 0.308884 0.703880 0.177 Uiso 1 1 calc R U . . .
H56B H 0.313377 0.308569 0.682453 0.177 Uiso 1 1 calc R U . . .
Pd5 Pd 0.34750(12) 0.25411(3) 0.73556(15) 0.1737(8) Uani 1 1 d D U . . .
N10 N 0.2499(7) 0.2528(3) 0.7156(8) 0.123(3) Uani 1 1 d D U . . .
H10A H 0.237939 0.235605 0.741249 0.148 Uiso 1 1 calc R U . . .
N9 N 0.3396(8) 0.2885(3) 0.7990(12) 0.1477(12) Uani 1 1 d D U . . .
H9A H 0.375264 0.289743 0.849240 0.177 Uiso 1 1 calc R U . . .
C66 C 0.3230(6) 0.28648(19) 0.4636(9) 0.137(3) Uani 1 1 d G U . . .
H66 H 0.361687 0.282361 0.427311 0.164 Uiso 1 1 calc R U . . .
C67 C 0.2956(6) 0.31095(17) 0.4601(7) 0.134(3) Uani 1 1 d DG U . . .
C68 C 0.2389(6) 0.31697(15) 0.5133(9) 0.137(3) Uani 1 1 d G U . . .
H68 H 0.220160 0.333695 0.510875 0.164 Uiso 1 1 calc R U . . .
C69 C 0.2096(6) 0.29853(19) 0.5699(9) 0.142(3) Uani 1 1 d DG U . . .
H69 H 0.170887 0.302644 0.606274 0.171 Uiso 1 1 calc R U . . .
C64 C 0.2370(6) 0.27406(17) 0.5735(8) 0.138(3) Uani 1 1 d DG U . . .
C65 C 0.2937(6) 0.26803(16) 0.5203(10) 0.141(3) Uani 1 1 d DG U . . .
H65 H 0.312413 0.251309 0.522711 0.170 Uiso 1 1 calc R U . . .
C63 C 0.2054(8) 0.2544(3) 0.6313(8) 0.128(3) Uani 1 1 d D U . . .
H63A H 0.203737 0.237858 0.598152 0.154 Uiso 1 1 calc R U . . .
H63B H 0.158393 0.259416 0.648277 0.154 Uiso 1 1 calc R U . . .
C60 C 0.1424(6) 0.2873(3) 0.9114(11) 0.175(4) Uani 1 1 d G U . . .
H60 H 0.097461 0.286799 0.935683 0.211 Uiso 1 1 calc R U . . .
C59 C 0.1908(8) 0.3036(3) 0.9507(9) 0.161(4) Uani 1 1 d G U . . .
H59 H 0.178954 0.314204 1.001705 0.193 Uiso 1 1 calc R U . . .
C58 C 0.2565(7) 0.3043(2) 0.9152(10) 0.156(3) Uani 1 1 d G U . . .
H58 H 0.289550 0.315434 0.942006 0.188 Uiso 1 1 calc R U . . .
C57 C 0.2738(5) 0.2888(3) 0.8405(9) 0.1477(12) Uani 1 1 d DG U . . .
C62 C 0.2253(7) 0.2725(3) 0.8013(8) 0.148(3) Uani 1 1 d DG U . . .
C61 C 0.1597(6) 0.2717(3) 0.8368(11) 0.167(3) Uani 1 1 d G U . . .
H61 H 0.126566 0.260624 0.809960 0.201 Uiso 1 1 calc R U . . .
Cl10 Cl 0.3511(4) 0.21519(8) 0.6595(5) 0.189(3) Uani 1 1 d . U . . .
Cl9 Cl 0.4659(8) 0.2582(3) 0.7399(13) 0.343(7) Uani 1 1 d . U . . .
O1G O 0.0791(10) 0.4112(4) 0.5830(15) 0.111(6) Uani 0.5 1 d . U P . .
O2G O 0.1693(13) 0.3806(5) 0.0241(18) 0.133(8) Uani 0.5 1 d . U P . .

loop_
_atom_site_aniso_label
_atom_site_aniso_U_11
_atom_site_aniso_U_22
_atom_site_aniso_U_33
_atom_site_aniso_U_23
_atom_site_aniso_U_13
_atom_site_aniso_U_12
Pd2 0.0318(3) 0.0633(3) 0.0201(3) 0.00437(18) 0.0037(2) 0.0002(2)
Pd1 0.0343(3) 0.0722(4) 0.0359(3) 0.0028(2) 0.0030(2) 0.0051(2)
Pd3 0.0391(3) 0.0833(4) 0.0261(3) -0.0008(2) 0.0048(2) 0.0016(2)
Pd4 0.0625(4) 0.0725(4) 0.0349(3) 0.0098(2) 0.0094(3) 0.0021(3)
Pd6 0.0922(7) 0.0703(6) 0.1980(14) -0.0435(7) 0.0346(8) -0.0148(5)
Cl3 0.0405(9) 0.0780(12) 0.0210(7) 0.0044(6) 0.0013(7) 0.0033(7)
Cl4 0.0403(9) 0.0631(10) 0.0278(8) 0.0056(6) 0.0026(7) -0.0015(7)
Cl2 0.0570(12) 0.0728(12) 0.0426(10) 0.0039(8) 0.0058(9) 0.0061(9)
Cl1 0.0397(10) 0.0867(14) 0.0428(10) 0.0019(9) 0.0047(8) -0.0019(9)
Cl5 0.0479(11) 0.0876(15) 0.0564(12) 0.0031(10) 0.0010(10) 0.0116(10)
Cl7 0.0612(13) 0.0845(14) 0.0451(11) 0.0160(9) 0.0126(10) 0.0012(10)
Cl6 0.0499(11) 0.0919(15) 0.0460(11) -0.0059(10) 0.0078(9) -0.0046(10)
Cl8 0.0802(17) 0.111(2) 0.0406(11) 0.0115(11) -0.0009(11) 0.0003(14)
Cl12 0.096(3) 0.105(3) 0.322(8) -0.080(4) 0.016(4) -0.005(2)
N4 0.029(3) 0.066(4) 0.029(3) 0.004(2) 0.006(2) 0.000(2)
C34 0.022(3) 0.074(4) 0.012(3) 0.006(2) 0.010(2) 0.014(3)
Cl11 0.145(4) 0.072(2) 0.421(11) -0.024(4) 0.124(6) -0.023(2)
N5 0.044(4) 0.081(5) 0.023(3) 0.004(3) 0.006(3) 0.001(3)
N2 0.037(3) 0.072(4) 0.043(4) 0.001(3) 0.002(3) 0.003(3)
N6 0.041(4) 0.093(5) 0.027(3) -0.001(3) 0.004(3) 0.006(3)
N3 0.036(3) 0.059(3) 0.030(3) 0.006(2) 0.003(2) 0.004(2)
N8 0.069(5) 0.093(5) 0.027(3) 0.006(3) 0.010(3) 0.006(4)
C6 0.040(4) 0.058(4) 0.032(3) 0.007(3) -0.010(3) -0.006(3)
N7 0.055(4) 0.062(4) 0.038(3) 0.007(3) 0.014(3) 0.002(3)
C8 0.033(4) 0.081(5) 0.035(4) 0.005(3) 0.005(3) 0.007(3)
C23 0.040(4) 0.069(5) 0.027(3) 0.003(3) 0.006(3) 0.004(3)
C22 0.033(4) 0.073(5) 0.025(3) 0.004(3) -0.001(3) -0.007(3)
N1 0.033(3) 0.083(5) 0.042(4) -0.002(3) 0.004(3) 0.005(3)
C26 0.036(4) 0.083(6) 0.035(4) 0.009(3) 0.006(3) 0.006(3)
C15 0.026(3) 0.064(4) 0.042(4) 0.003(3) 0.002(3) 0.000(3)
C20 0.032(4) 0.071(5) 0.036(4) 0.001(3) 0.008(3) 0.001(3)
C25 0.027(3) 0.083(5) 0.033(4) 0.004(3) 0.004(3) -0.005(3)
C13 0.042(4) 0.071(5) 0.041(4) -0.009(3) 0.005(3) 0.007(3)
C21 0.035(4) 0.082(5) 0.019(3) 0.004(3) 0.010(3) -0.002(3)
C24 0.042(4) 0.089(6) 0.021(3) -0.001(3) 0.008(3) -0.004(4)
C11 0.031(4) 0.066(4) 0.038(4) 0.007(3) 0.002(3) 0.000(3)
C27 0.045(4) 0.072(5) 0.025(3) 0.004(3) 0.003(3) -0.001(3)
C10 0.042(4) 0.077(5) 0.032(4) -0.003(3) 0.005(3) 0.010(4)
C39 0.043(4) 0.075(5) 0.037(4) -0.001(3) -0.004(3) -0.001(4)
C36 0.035(4) 0.103(7) 0.028(4) -0.003(4) 0.000(3) 0.002(4)
C7 0.032(4) 0.075(5) 0.045(4) 0.008(4) 0.004(3) 0.011(3)
C16 0.049(5) 0.079(6) 0.047(5) -0.003(4) 0.002(4) 0.009(4)
C43 0.055(5) 0.060(5) 0.047(4) 0.005(3) 0.016(4) 0.005(4)
C29 0.048(5) 0.093(6) 0.020(3) 0.004(3) 0.006(3) 0.004(4)
N100 0.040(4) 0.087(5) 0.071(5) 0.015(4) -0.011(4) -0.001(4)
C9 0.049(5) 0.062(5) 0.051(5) -0.002(4) -0.002(4) 0.002(4)
C101 0.062(5) 0.067(5) 0.034(4) 0.001(3) 0.000(4) 0.013(4)
C37 0.044(5) 0.089(6) 0.029(4) 0.007(4) -0.009(3) -0.005(4)
C48 0.073(6) 0.064(5) 0.049(5) 0.002(4) 0.012(4) 0.005(4)
C38 0.041(5) 0.099(7) 0.039(4) 0.004(4) 0.001(4) -0.010(4)
C41 0.037(4) 0.093(6) 0.044(4) 0.004(4) 0.003(4) -0.005(4)
C12 0.038(4) 0.079(5) 0.033(4) -0.006(3) 0.002(3) 0.003(3)
C35 0.034(4) 0.106(7) 0.027(4) 0.002(4) -0.002(3) 0.007(4)
C81 0.053(5) 0.054(4) 0.047(4) 0.002(3) 0.019(4) 0.006(3)
C40 0.056(5) 0.092(7) 0.046(5) 0.001(4) 0.006(4) 0.003(5)
C42 0.035(4) 0.116(8) 0.040(4) -0.008(4) 0.011(4) 0.010(4)
N12 0.087(4) 0.098(7) 0.087(6) -0.015(5) 0.009(4) 0.007(4)
C44 0.056(5) 0.080(6) 0.039(4) -0.003(4) 0.003(4) -0.006(4)
C19 0.052(5) 0.072(5) 0.033(4) -0.009(3) 0.006(3) -0.002(4)
C17 0.055(5) 0.065(5) 0.067(6) -0.010(4) 0.002(4) -0.008(4)
C18 0.039(4) 0.097(7) 0.050(5) -0.014(4) 0.011(4) -0.008(4)
C2 0.057(6) 0.083(7) 0.088(8) -0.010(6) 0.002(5) 0.000(5)
C80 0.055(5) 0.068(5) 0.047(5) -0.003(4) 0.020(4) -0.009(4)
C79 0.064(5) 0.060(5) 0.048(5) -0.001(3) 0.010(4) -0.003(4)
C28 0.032(4) 0.092(6) 0.038(4) 0.001(4) 0.003(3) -0.008(4)
C102 0.038(4) 0.082(6) 0.041(4) 0.005(4) -0.002(3) 0.003(4)
C30 0.057(5) 0.102(7) 0.031(4) -0.005(4) 0.000(4) -0.004(5)
C14 0.037(4) 0.069(5) 0.037(4) 0.014(3) 0.007(3) 0.011(3)
C82 0.064(6) 0.061(5) 0.053(5) 0.005(4) 0.016(4) -0.010(4)
C49 0.072(6) 0.109(6) 0.040(4) 0.016(4) 0.021(4) 0.010(4)
C78 0.082(7) 0.061(5) 0.061(6) -0.003(4) 0.007(5) 0.004(5)
C1 0.046(5) 0.070(5) 0.061(5) 0.004(4) -0.001(4) 0.005(4)
C45 0.063(6) 0.071(6) 0.056(5) 0.001(4) 0.012(4) 0.013(4)
C47 0.083(7) 0.095(7) 0.049(5) -0.007(5) 0.025(5) 0.009(6)
C84 0.066(6) 0.064(5) 0.043(4) 0.007(3) 0.018(4) 0.005(4)
C33 0.050(5) 0.089(7) 0.069(6) -0.004(5) 0.004(5) 0.016(5)
C31 0.065(6) 0.093(7) 0.041(5) -0.014(4) 0.009(4) -0.010(5)
C83 0.071(6) 0.050(5) 0.098(8) -0.005(5) 0.011(6) -0.014(4)
C77 0.103(9) 0.067(6) 0.073(7) -0.011(5) -0.030(6) -0.004(6)
C50 0.099(5) 0.082(5) 0.071(6) 0.029(3) 0.026(4) -0.003(3)
C46 0.070(6) 0.090(7) 0.053(5) 0.005(5) 0.008(5) 0.014(5)
C3 0.065(7) 0.079(7) 0.132(11) 0.018(7) -0.009(7) 0.000(5)
C76 0.090(4) 0.086(3) 0.066(3) -0.024(2) 0.009(3) 0.007(3)
C71 0.090(3) 0.086(3) 0.065(3) -0.024(2) 0.009(3) 0.008(3)
C72 0.090(4) 0.087(3) 0.067(3) -0.023(2) 0.009(3) 0.007(3)
C73 0.090(4) 0.088(3) 0.067(3) -0.023(3) 0.009(3) 0.007(3)
C74 0.090(9) 0.152(13) 0.049(6) -0.023(7) 0.010(6) -0.012(8)
C75 0.123(11) 0.156(13) 0.029(5) -0.008(6) 0.003(6) -0.041(9)
C5 0.051(5) 0.082(7) 0.077(7) 0.010(5) 0.008(5) -0.005(4)
C4 0.061(6) 0.087(8) 0.119(10) 0.028(7) 0.015(7) -0.006(5)
C32 0.088(8) 0.087(7) 0.072(7) -0.015(5) 0.006(6) 0.025(6)
N11 0.104(8) 0.073(5) 0.154(6) -0.008(4) 0.031(5) -0.005(5)
C55 0.141(6) 0.089(5) 0.085(8) 0.037(4) 0.007(6) -0.032(4)
C51 0.130(6) 0.108(6) 0.067(7) 0.028(4) 0.038(5) 0.033(4)
C53 0.138(6) 0.114(6) 0.122(10) 0.038(5) 0.048(6) -0.025(4)
C54 0.142(7) 0.097(6) 0.100(9) 0.027(5) 0.014(7) -0.031(4)
C52 0.144(7) 0.101(6) 0.084(8) 0.026(4) 0.018(6) 0.030(5)
C70 0.154(9) 0.077(5) 0.143(7) -0.004(5) 0.036(6) 0.009(6)
C56 0.1484(17) 0.1456(17) 0.1477(18) 0.0003(13) 0.0035(14) 0.0015(13)
Pd5 0.2316(19) 0.0834(8) 0.2079(18) 0.0368(9) 0.0918(15) 0.0213(9)
N10 0.124(3) 0.122(3) 0.124(3) 0.0017(10) 0.0035(10) 0.0002(10)
N9 0.1486(14) 0.1466(15) 0.1479(15) 0.0006(9) 0.0030(9) 0.0010(9)
C66 0.164(8) 0.085(5) 0.163(8) 0.009(5) 0.035(6) 0.007(5)
C67 0.161(7) 0.082(4) 0.161(6) 0.002(5) 0.040(5) 0.004(5)
C68 0.155(8) 0.088(5) 0.169(8) 0.006(5) 0.042(6) 0.000(5)
C69 0.161(8) 0.096(5) 0.171(8) 0.012(5) 0.040(6) -0.003(5)
C64 0.157(7) 0.105(4) 0.152(5) 0.025(4) 0.021(5) 0.005(4)
C65 0.166(8) 0.096(5) 0.162(8) 0.020(5) 0.029(6) 0.008(5)
C63 0.138(6) 0.111(5) 0.136(6) 0.025(5) -0.006(3) -0.007(6)
C60 0.162(3) 0.175(6) 0.191(5) -0.033(5) 0.024(3) -0.015(3)
C59 0.161(3) 0.155(6) 0.168(5) -0.013(5) 0.018(3) -0.009(3)
C58 0.159(3) 0.154(5) 0.157(4) -0.007(4) 0.013(2) -0.007(2)
C57 0.1486(14) 0.1466(15) 0.1479(15) 0.0006(9) 0.0030(9) 0.0010(9)
C62 0.146(2) 0.144(4) 0.152(4) 0.001(4) 0.0014(19) 0.003(2)
C61 0.1522(19) 0.168(6) 0.182(5) -0.025(5) 0.015(3) -0.008(3)
Cl10 0.269(7) 0.071(2) 0.227(6) 0.027(3) 0.105(5) 0.024(3)
Cl9 0.292(9) 0.335(15) 0.400(18) 0.073(14) -0.085(12) -0.039(11)
O1G 0.085(10) 0.119(12) 0.128(13) -0.039(10) 0.001(10) 0.018(9)
O2G 0.131(14) 0.131(14) 0.139(14) 0.028(12) 0.007(12) -0.019(11)

loop_
_atom_type_symbol
_atom_type_description
_atom_type_scat_dispersion_real
_atom_type_scat_dispersion_imag
_atom_type_scat_source
C C 0.0181 0.0091 'International Tables Vol C Tables 4.2.6.8 and 6.1.1.4'
H H 0.0000 0.0000 'International Tables Vol C Tables 4.2.6.8 and 6.1.1.4'
Cl Cl 0.3639 0.7018 'International Tables Vol C Tables 4.2.6.8 and 6.1.1.4'
N N 0.0311 0.0180 'International Tables Vol C Tables 4.2.6.8 and 6.1.1.4'
O O 0.0492 0.0322 'International Tables Vol C Tables 4.2.6.8 and 6.1.1.4'
Pd Pd 0.1215 3.9337 'International Tables Vol C Tables 4.2.6.8 and 6.1.1.4'

loop_
_geom_angle_atom_site_label_1
_geom_angle_atom_site_label_2
_geom_angle_atom_site_label_3
_geom_angle
_geom_angle_site_symmetry_1
_geom_angle_site_symmetry_3
_geom_angle_publ_flag
Cl3 Pd2 Cl4 93.87(7) . . ?
N4 Pd2 Cl3 171.61(17) . . ?
N4 Pd2 Cl4 90.91(19) . . ?
N4 Pd2 N3 85.0(2) . . ?
N3 Pd2 Cl3 90.61(17) . . ?
N3 Pd2 Cl4 174.83(16) . . ?
Cl2 Pd1 Cl1 92.96(8) . . ?
N2 Pd1 Cl2 90.4(2) . . ?
N2 Pd1 Cl1 176.4(2) . . ?
N1 Pd1 Cl2 175.02(19) . . ?
N1 Pd1 Cl1 92.02(19) . . ?
N1 Pd1 N2 84.6(3) . . ?
Cl5 Pd3 Cl6 92.79(9) . . ?
N5 Pd3 Cl5 93.1(2) . . ?
N5 Pd3 Cl6 172.76(19) . . ?
N6 Pd3 Cl5 175.9(2) . . ?
N6 Pd3 Cl6 91.0(2) . . ?
N6 Pd3 N5 83.2(3) . . ?
Cl7 Pd4 Cl8 93.71(9) . . ?
N8 Pd4 Cl7 174.6(2) . . ?
N8 Pd4 Cl8 91.6(2) . . ?
N7 Pd4 Cl7 90.18(19) . . ?
N7 Pd4 Cl8 175.6(2) . . ?
N7 Pd4 N8 84.5(3) . . ?
Cl11 Pd6 Cl12 90.7(2) . . ?
N12 Pd6 Cl12 89.8(4) . . ?
N12 Pd6 Cl11 169.5(4) . . ?
N12 Pd6 N11 86.1(4) . . ?
N11 Pd6 Cl12 175.9(3) . . ?
N11 Pd6 Cl11 93.3(3) . . ?
Pd2 N4 H4 108.2 . . ?
C20 N4 Pd2 107.4(4) . . ?
C20 N4 H4 108.2 . . ?
C20 N4 C21 113.1(5) . . ?
C21 N4 Pd2 111.7(4) . . ?
C21 N4 H4 108.2 . . ?
C29 C34 N6 114.8(7) . . ?
C29 C34 C33 128.7(9) . . ?
C33 C34 N6 116.2(7) . . ?
Pd3 N5 H5 105.6 . . ?
C29 N5 Pd3 109.7(6) . . ?
C29 N5 H5 105.6 . . ?
C29 N5 C28 113.0(6) . . ?
C28 N5 Pd3 116.3(5) . . ?
C28 N5 H5 105.6 . . ?
Pd1 N2 H2 107.7 . . ?
C6 N2 Pd1 104.7(4) . . ?
C6 N2 H2 107.7 . . ?
C7 N2 Pd1 110.9(5) . . ?
C7 N2 H2 107.7 . . ?
C7 N2 C6 117.8(7) . . ?
Pd3 N6 H6 108.9 . . ?
C34 N6 Pd3 107.5(4) . . ?
C34 N6 H6 108.9 . . ?
C35 N6 Pd3 106.8(5) . . ?
C35 N6 C34 115.7(7) . . ?
C35 N6 H6 108.9 . . ?
Pd2 N3 H3 106.1 . . ?
C15 N3 Pd2 107.6(4) . . ?
C15 N3 H3 106.1 . . ?
C15 N3 C14 113.5(6) . . ?
C14 N3 Pd2 116.6(5) . . ?
C14 N3 H3 106.1 . . ?
Pd4 N8 H8 107.2 . . ?
C48 N8 Pd4 107.8(5) . . ?
C48 N8 H8 107.2 . . ?
C48 N8 C49 113.5(8) . . ?
C49 N8 Pd4 113.5(6) . . ?
C49 N8 H8 107.2 . . ?
C1 C6 N2 121.2(7) . . ?
C1 C6 C5 122.1(8) . . ?
C5 C6 N2 116.0(7) . . ?
Pd4 N7 H7 108.1 . . ?
C43 N7 Pd4 108.5(5) . . ?
C43 N7 H7 108.1 . . ?
C43 N7 C84 111.8(7) . . ?
C84 N7 Pd4 111.9(5) . . ?
C84 N7 H7 108.1 . . ?
C13 C8 C7 120.5(7) . . ?
C9 C8 C13 116.9(7) . . ?
C9 C8 C7 122.5(8) . . ?
C22 C23 H23 120.4 . . ?
C22 C23 C24 119.2(8) . . ?
C24 C23 H23 120.4 . . ?
C23 C22 C21 121.8(7) . . ?
C23 C22 C27 119.3(7) . . ?
C27 C22 C21 118.9(7) . . ?
Pd1 N1 H1 106.4 . . ?
C42 N1 Pd1 116.1(6) . . ?
C42 N1 H1 106.4 . . ?
C1 N1 Pd1 109.8(5) . . ?
C1 N1 H1 106.4 . . ?
C1 N1 C42 111.1(7) . . ?
C25 C26 H26 119.5 . . ?
C25 C26 C27 121.1(8) . . ?
C27 C26 H26 119.5 . . ?
C20 C15 N3 116.7(7) . . ?
C16 C15 N3 121.5(7) . . ?
C16 C15 C20 121.6(8) . . ?
C15 C20 N4 119.5(7) . . ?
C15 C20 C19 119.0(8) . . ?
C19 C20 N4 121.4(7) . . ?
C26 C25 C24 118.8(7) . . ?
C26 C25 C28 120.8(8) . . ?
C24 C25 C28 120.5(8) . . ?
C8 C13 H13 119.6 . . ?
C12 C13 C8 120.8(7) . . ?
C12 C13 H13 119.6 . . ?
N4 C21 H21A 109.1 . . ?
N4 C21 H21B 109.1 . . ?
C22 C21 N4 112.4(6) . . ?
C22 C21 H21A 109.1 . . ?
C22 C21 H21B 109.1 . . ?
H21A C21 H21B 107.9 . . ?
C23 C24 H24 119.6 . . ?
C25 C24 C23 120.9(8) . . ?
C25 C24 H24 119.6 . . ?
C10 C11 C12 118.3(7) . . ?
C10 C11 C14 120.0(7) . . ?
C12 C11 C14 121.7(7) . . ?
C22 C27 H27 119.7 . . ?
C26 C27 C22 120.6(8) . . ?
C26 C27 H27 119.7 . . ?
C11 C10 H10 120.0 . . ?
C9 C10 C11 119.9(7) . . ?
C9 C10 H10 120.0 . . ?
C38 C39 C42 120.0(8) . . ?
C40 C39 C38 119.6(8) . . ?
C40 C39 C42 120.3(9) . . ?
C37 C36 C41 117.7(8) . . ?
C37 C36 C35 119.4(9) . . ?
C41 C36 C35 122.9(8) . . ?
N2 C7 C8 112.8(7) . . ?
N2 C7 H7A 109.0 . . ?
N2 C7 H7B 109.0 . . ?
C8 C7 H7A 109.0 . . ?
C8 C7 H7B 109.0 . . ?
H7A C7 H7B 107.8 . . ?
C15 C16 H16 120.2 . . ?
C15 C16 C17 119.6(9) . . ?
C17 C16 H16 120.2 . . ?
C48 C43 N7 116.4(8) . . ?
C48 C43 C44 121.9(8) . . ?
C44 C43 N7 121.5(7) . . ?
C34 C29 N5 121.9(8) . . ?
C34 C29 C30 116.7(9) . . ?
C30 C29 N5 121.1(8) . . ?
C8 C9 H9 118.8 . . ?
C10 C9 C8 122.3(8) . . ?
C10 C9 H9 118.8 . . ?
N100 C101 C102 178.4(10) . . ?
C36 C37 H37 119.7 . . ?
C38 C37 C36 120.7(9) . . ?
C38 C37 H37 119.7 . . ?
C43 C48 N8 119.7(8) . . ?
C43 C48 C47 119.2(10) . . ?
C47 C48 N8 121.0(8) . . ?
C39 C38 H38 119.3 . . ?
C37 C38 C39 121.3(8) . . ?
C37 C38 H38 119.3 . . ?
C36 C41 H41 119.9 . . ?
C40 C41 C36 120.2(8) . . ?
C40 C41 H41 119.9 . . ?
C13 C12 C11 121.7(8) . . ?
C13 C12 H12 119.1 . . ?
C11 C12 H12 119.1 . . ?
N6 C35 H35A 108.9 . . ?
N6 C35 H35B 108.9 . . ?
C36 C35 N6 113.2(6) . . ?
C36 C35 H35A 108.9 . . ?
C36 C35 H35B 108.9 . . ?
H35A C35 H35B 107.8 . . ?
C80 C81 C84 119.2(8) . . ?
C82 C81 C80 117.1(8) . . ?
C82 C81 C84 123.7(7) . . ?
C39 C40 C41 120.3(10) . . ?
C39 C40 H40 119.8 . . ?
C41 C40 H40 119.8 . . ?
N1 C42 H42A 109.5 . . ?
N1 C42 H42B 109.5 . . ?
C39 C42 N1 110.9(6) . . ?
C39 C42 H42A 109.5 . . ?
C39 C42 H42B 109.5 . . ?
H42A C42 H42B 108.0 . . ?
Pd6 N12 H12A 105.7 . . ?
C77 N12 Pd6 116.8(8) . . ?
C77 N12 H12A 105.7 . . ?
C76 N12 Pd6 108.8(7) . . ?
C76 N12 H12A 105.7 . . ?
C76 N12 C77 113.3(10) . . ?
C43 C44 H44 121.0 . . ?
C43 C44 C45 117.9(8) . . ?
C45 C44 H44 121.0 . . ?
C20 C19 H19 120.3 . . ?
C18 C19 C20 119.4(9) . . ?
C18 C19 H19 120.3 . . ?
C16 C17 H17 120.2 . . ?
C18 C17 C16 119.6(9) . . ?
C18 C17 H17 120.2 . . ?
C19 C18 H18 119.7 . . ?
C17 C18 C19 120.5(9) . . ?
C17 C18 H18 119.7 . . ?
C1 C2 H2A 119.2 . . ?
C1 C2 C3 121.7(11) . . ?
C3 C2 H2A 119.2 . . ?
C81 C80 H80 119.3 . . ?
C79 C80 C81 121.5(8) . . ?
C79 C80 H80 119.3 . . ?
C80 C79 H79 120.1 . . ?
C80 C79 C78 119.7(8) . . ?
C78 C79 H79 120.1 . . ?
N5 C28 H28A 109.3 . . ?
N5 C28 H28B 109.3 . . ?
C25 C28 N5 111.6(6) . . ?
C25 C28 H28A 109.3 . . ?
C25 C28 H28B 109.3 . . ?
H28A C28 H28B 108.0 . . ?
C101 C102 H10B 109.5 . . ?
C101 C102 H10C 109.5 . . ?
C101 C102 H10D 109.5 . . ?
H10B C102 H10C 109.5 . . ?
H10B C102 H10D 109.5 . . ?
H10C C102 H10D 109.5 . . ?
C29 C30 H30 120.4 . . ?
C31 C30 C29 119.1(10) . . ?
C31 C30 H30 120.4 . . ?
N3 C14 C11 112.6(6) . . ?
N3 C14 H14A 109.1 . . ?
N3 C14 H14B 109.1 . . ?
C11 C14 H14A 109.1 . . ?
C11 C14 H14B 109.1 . . ?
H14A C14 H14B 107.8 . . ?
C81 C82 H82 118.6 . . ?
C81 C82 C83 122.8(8) . . ?
C83 C82 H82 118.6 . . ?
N8 C49 H49A 109.3 . . ?
N8 C49 H49B 109.3 . . ?
H49A C49 H49B 107.9 . . ?
C50 C49 N8 111.7(7) . . ?
C50 C49 H49A 109.3 . . ?
C50 C49 H49B 109.3 . . ?
C79 C78 C77 120.5(9) . . ?
C83 C78 C79 120.9(10) . . ?
C83 C78 C77 118.6(11) . . ?
C6 C1 N1 115.1(8) . . ?
C6 C1 C2 120.5(9) . . ?
C2 C1 N1 123.8(8) . . ?
C44 C45 H45 119.6 . . ?
C46 C45 C44 120.9(10) . . ?
C46 C45 H45 119.6 . . ?
C48 C47 H47 120.8 . . ?
C46 C47 C48 118.5(9) . . ?
C46 C47 H47 120.8 . . ?
N7 C84 H84A 108.4 . . ?
N7 C84 H84B 108.4 . . ?
C81 C84 N7 115.4(7) . . ?
C81 C84 H84A 108.4 . . ?
C81 C84 H84B 108.4 . . ?
H84A C84 H84B 107.5 . . ?
C34 C33 H33 123.6 . . ?
C34 C33 C32 112.8(9) . . ?
C32 C33 H33 123.6 . . ?
C30 C31 H31 118.2 . . ?
C30 C31 C32 123.6(10) . . ?
C32 C31 H31 118.2 . . ?
C82 C83 H83 121.0 . . ?
C78 C83 C82 117.9(9) . . ?
C78 C83 H83 121.0 . . ?
N12 C77 C78 112.0(9) . . ?
N12 C77 H77A 109.2 . . ?
N12 C77 H77B 109.2 . . ?
C78 C77 H77A 109.2 . . ?
C78 C77 H77B 109.2 . . ?
H77A C77 H77B 107.9 . . ?
C55 C50 C49 119.8(13) . . ?
C55 C50 C51 120.5(14) . . ?
C51 C50 C49 119.6(13) . . ?
C45 C46 C47 121.2(10) . . ?
C45 C46 H46 119.4 . . ?
C47 C46 H46 119.4 . . ?
C2 C3 H3A 121.1 . . ?
C4 C3 C2 117.9(12) . . ?
C4 C3 H3A 121.1 . . ?
C71 C76 N12 115.6(7) . . ?
C71 C76 C75 120.0 . . ?
C75 C76 N12 124.3(7) . . ?
C76 C71 C72 120.0 . . ?
C76 C71 N11 122.4(7) . . ?
C72 C71 N11 117.4(7) . . ?
C71 C72 H72 120.0 . . ?
C71 C72 C73 120.0 . . ?
C73 C72 H72 120.0 . . ?
C72 C73 H73 120.0 . . ?
C74 C73 C72 120.0 . . ?
C74 C73 H73 120.0 . . ?
C73 C74 H74 120.0 . . ?
C73 C74 C75 120.0 . . ?
C75 C74 H74 120.0 . . ?
C76 C75 H75 120.0 . . ?
C74 C75 C76 120.0 . . ?
C74 C75 H75 120.0 . . ?
C6 C5 H5A 122.5 . . ?
C4 C5 C6 114.9(9) . . ?
C4 C5 H5A 122.5 . . ?
C3 C4 C5 122.7(11) . . ?
C3 C4 H4A 118.7 . . ?
C5 C4 H4A 118.7 . . ?
C33 C32 H32 120.6 . . ?
C31 C32 C33 118.8(10) . . ?
C31 C32 H32 120.6 . . ?
Pd6 N11 H11 107.5 . . ?
C71 N11 Pd6 101.5(7) . . ?
C71 N11 H11 107.5 . . ?
C71 N11 C70 113.9(10) . . ?
C70 N11 Pd6 118.4(9) . . ?
C70 N11 H11 107.5 . . ?
C50 C55 H55 119.6 . . ?
C50 C55 C54 120.9(16) . . ?
C54 C55 H55 119.6 . . ?
C50 C51 H51 120.3 . . ?
C52 C51 C50 119.5(17) . . ?
C52 C51 H51 120.3 . . ?
C54 C53 C52 121.5(16) . . ?
C54 C53 C56 118.1(19) . . ?
C56 C53 C52 120.3(18) . . ?
C55 C54 H54 121.6 . . ?
C53 C54 C55 116.8(17) . . ?
C53 C54 H54 121.6 . . ?
C51 C52 C53 120.5(16) . . ?
C51 C52 H52 119.8 . . ?
C53 C52 H52 119.8 . . ?
N11 C70 H70A 109.3 . . ?
N11 C70 H70B 109.3 . . ?
H70A C70 H70B 108.0 . . ?
C67 C70 N11 111.5(9) . . ?
C67 C70 H70A 109.3 . . ?
C67 C70 H70B 109.3 . . ?
C53 C56 H56A 108.6 . . ?
C53 C56 H56B 108.6 . . ?
C53 C56 N9 114.7(15) . . ?
H56A C56 H56B 107.6 . . ?
N9 C56 H56A 108.6 . . ?
N9 C56 H56B 108.6 . . ?
N10 Pd5 N9 91.1(6) . . ?
N10 Pd5 Cl10 86.2(4) . . ?
N10 Pd5 Cl9 172.3(6) . . ?
N9 Pd5 Cl10 177.1(5) . . ?
N9 Pd5 Cl9 89.2(6) . . ?
Cl10 Pd5 Cl9 93.3(5) . . ?
Pd5 N10 H10A 102.3 . . ?
C63 N10 Pd5 133.6(10) . . ?
C63 N10 H10A 102.3 . . ?
C63 N10 C62 112.9(10) . . ?
C62 N10 Pd5 99.2(8) . . ?
C62 N10 H10A 102.3 . . ?
C56 N9 Pd5 112.5(12) . . ?
C56 N9 H9A 109.1 . . ?
Pd5 N9 H9A 109.1 . . ?
C57 N9 C56 111.3(15) . . ?
C57 N9 Pd5 105.7(11) . . ?
C57 N9 H9A 109.1 . . ?
C67 C66 H66 120.0 . . ?
C67 C66 C65 120.0 . . ?
C65 C66 H66 120.0 . . ?
C66 C67 C70 117.1(9) . . ?
C68 C67 C70 122.9(9) . . ?
C68 C67 C66 120.0 . . ?
C67 C68 H68 120.0 . . ?
C67 C68 C69 120.0 . . ?
C69 C68 H68 120.0 . . ?
C68 C69 H69 120.0 . . ?
C64 C69 C68 120.0 . . ?
C64 C69 H69 120.0 . . ?
C69 C64 C65 120.0 . . ?
C69 C64 C63 120.1(7) . . ?
C65 C64 C63 119.8(7) . . ?
C66 C65 H65 120.0 . . ?
C64 C65 C66 120.0 . . ?
C64 C65 H65 120.0 . . ?
N10 C63 H63A 110.8 . . ?
N10 C63 H63B 110.8 . . ?
C64 C63 N10 104.7(12) . . ?
C64 C63 H63A 110.8 . . ?
C64 C63 H63B 110.8 . . ?
H63A C63 H63B 108.9 . . ?
C59 C60 H60 120.0 . . ?
C59 C60 C61 120.0 . . ?
C61 C60 H60 120.0 . . ?
C60 C59 H59 120.0 . . ?
C58 C59 C60 120.0 . . ?
C58 C59 H59 120.0 . . ?
C59 C58 H58 120.0 . . ?
C59 C58 C57 120.0 . . ?
C57 C58 H58 120.0 . . ?
C58 C57 N9 123.8(12) . . ?
C62 C57 N9 116.2(12) . . ?
C62 C57 C58 120.0 . . ?
C57 C62 N10 118.3(10) . . ?
C57 C62 C61 120.0 . . ?
C61 C62 N10 121.6(10) . . ?
C60 C61 H61 120.0 . . ?
C62 C61 C60 120.0 . . ?
C62 C61 H61 120.0 . . ?

loop_
_geom_bond_atom_site_label_1
_geom_bond_atom_site_label_2
_geom_bond_distance
_geom_bond_site_symmetry_2
_geom_bond_publ_flag
Pd2 Cl3 2.3084(16) . ?
Pd2 Cl4 2.3162(19) . ?
Pd2 N4 2.031(6) . ?
Pd2 N3 2.055(6) . ?
Pd1 Cl2 2.301(2) . ?
Pd1 Cl1 2.3055(19) . ?
Pd1 N2 2.046(6) . ?
Pd1 N1 2.032(7) . ?
Pd3 Cl5 2.287(2) . ?
Pd3 Cl6 2.302(2) . ?
Pd3 N5 2.047(7) . ?
Pd3 N6 2.043(7) . ?
Pd4 Cl7 2.295(2) . ?
Pd4 Cl8 2.304(3) . ?
Pd4 N8 2.065(7) . ?
Pd4 N7 2.031(7) . ?
Pd6 Cl12 2.291(5) . ?
Pd6 Cl11 2.265(4) . ?
Pd6 N12 2.017(11) . ?
Pd6 N11 2.061(13) . ?
N4 H4 1.0000 . ?
N4 C20 1.448(10) . ?
N4 C21 1.531(8) . ?
C34 N6 1.558(11) . ?
C34 C29 1.296(11) . ?
C34 C33 1.380(11) . ?
N5 H5 1.0000 . ?
N5 C29 1.422(11) . ?
N5 C28 1.530(9) . ?
N2 H2 1.0000 . ?
N2 C6 1.498(10) . ?
N2 C7 1.493(10) . ?
N6 H6 1.0000 . ?
N6 C35 1.538(10) . ?
N3 H3 1.0000 . ?
N3 C15 1.482(10) . ?
N3 C14 1.493(9) . ?
N8 H8 1.0000 . ?
N8 C48 1.451(13) . ?
N8 C49 1.538(12) . ?
C6 C1 1.319(12) . ?
C6 C5 1.452(11) . ?
N7 H7 1.0000 . ?
N7 C43 1.493(10) . ?
N7 C84 1.509(11) . ?
C8 C13 1.426(12) . ?
C8 C7 1.496(10) . ?
C8 C9 1.393(11) . ?
C23 H23 0.9500 . ?
C23 C22 1.366(11) . ?
C23 C24 1.430(10) . ?
C22 C21 1.489(10) . ?
C22 C27 1.409(11) . ?
N1 H1 1.0000 . ?
N1 C42 1.523(11) . ?
N1 C1 1.483(11) . ?
C26 H26 0.9500 . ?
C26 C25 1.376(12) . ?
C26 C27 1.379(11) . ?
C15 C20 1.375(11) . ?
C15 C16 1.356(12) . ?
C20 C19 1.404(11) . ?
C25 C24 1.383(12) . ?
C25 C28 1.484(11) . ?
C13 H13 0.9500 . ?
C13 C12 1.344(11) . ?
C21 H21A 0.9900 . ?
C21 H21B 0.9900 . ?
C24 H24 0.9500 . ?
C11 C10 1.400(12) . ?
C11 C12 1.400(10) . ?
C11 C14 1.498(9) . ?
C27 H27 0.9500 . ?
C10 H10 0.9500 . ?
C10 C9 1.367(12) . ?
C39 C38 1.399(13) . ?
C39 C40 1.376(13) . ?
C39 C42 1.505(12) . ?
C36 C37 1.413(12) . ?
C36 C41 1.426(14) . ?
C36 C35 1.481(12) . ?
C7 H7A 0.9900 . ?
C7 H7B 0.9900 . ?
C16 H16 0.9500 . ?
C16 C17 1.399(13) . ?
C43 C48 1.370(12) . ?
C43 C44 1.384(13) . ?
C29 C30 1.410(13) . ?
N100 C101 1.180(12) . ?
C9 H9 0.9500 . ?
C101 C102 1.403(12) . ?
C37 H37 0.9500 . ?
C37 C38 1.361(13) . ?
C48 C47 1.398(14) . ?
C38 H38 0.9500 . ?
C41 H41 0.9500 . ?
C41 C40 1.396(13) . ?
C12 H12 0.9500 . ?
C35 H35A 0.9900 . ?
C35 H35B 0.9900 . ?
C81 C80 1.446(10) . ?
C81 C82 1.370(12) . ?
C81 C84 1.475(13) . ?
C40 H40 0.9500 . ?
C42 H42A 0.9900 . ?
C42 H42B 0.9900 . ?
N12 H12A 1.0000 . ?
N12 C77 1.502(14) . ?
N12 C76 1.398(11) . ?
C44 H44 0.9500 . ?
C44 C45 1.395(12) . ?
C19 H19 0.9500 . ?
C19 C18 1.380(13) . ?
C17 H17 0.9500 . ?
C17 C18 1.376(14) . ?
C18 H18 0.9500 . ?
C2 H2A 0.9500 . ?
C2 C1 1.360(15) . ?
C2 C3 1.388(16) . ?
C80 H80 0.9500 . ?
C80 C79 1.364(13) . ?
C79 H79 0.9500 . ?
C79 C78 1.403(14) . ?
C28 H28A 0.9900 . ?
C28 H28B 0.9900 . ?
C102 H10B 0.9800 . ?
C102 H10C 0.9800 . ?
C102 H10D 0.9800 . ?
C30 H30 0.9500 . ?
C30 C31 1.326(15) . ?
C14 H14A 0.9900 . ?
C14 H14B 0.9900 . ?
C82 H82 0.9500 . ?
C82 C83 1.414(15) . ?
C49 H49A 0.9900 . ?
C49 H49B 0.9900 . ?
C49 C50 1.433(16) . ?
C78 C83 1.402(14) . ?
C78 C77 1.529(15) . ?
C45 H45 0.9500 . ?
C45 C46 1.344(13) . ?
C47 H47 0.9500 . ?
C47 C46 1.397(16) . ?
C84 H84A 0.9900 . ?
C84 H84B 0.9900 . ?
C33 H33 0.9500 . ?
C33 C32 1.443(17) . ?
C31 H31 0.9500 . ?
C31 C32 1.366(16) . ?
C83 H83 0.9500 . ?
C77 H77A 0.9900 . ?
C77 H77B 0.9900 . ?
C50 C55 1.377(19) . ?
C50 C51 1.432(18) . ?
C46 H46 0.9500 . ?
C3 H3A 0.9500 . ?
C3 C4 1.376(18) . ?
C76 C71 1.3900 . ?
C76 C75 1.3900 . ?
C71 C72 1.3900 . ?
C71 N11 1.471(11) . ?
C72 H72 0.9500 . ?
C72 C73 1.3900 . ?
C73 H73 0.9500 . ?
C73 C74 1.3900 . ?
C74 H74 0.9500 . ?
C74 C75 1.3900 . ?
C75 H75 0.9500 . ?
C5 H5A 0.9500 . ?
C5 C4 1.398(16) . ?
C4 H4A 0.9500 . ?
C32 H32 0.9500 . ?
N11 H11 1.0000 . ?
N11 C70 1.57(2) . ?
C55 H55 0.9500 . ?
C55 C54 1.49(2) . ?
C51 H51 0.9500 . ?
C51 C52 1.36(2) . ?
C53 C54 1.36(2) . ?
C53 C52 1.47(2) . ?
C53 C56 1.438(16) . ?
C54 H54 0.9500 . ?
C52 H52 0.9500 . ?
C70 H70A 0.9900 . ?
C70 H70B 0.9900 . ?
C70 C67 1.510(13) . ?
C56 H56A 0.9900 . ?
C56 H56B 0.9900 . ?
C56 N9 1.492(16) . ?
Pd5 N10 1.933(14) . ?
Pd5 N9 2.023(17) . ?
Pd5 Cl10 2.313(6) . ?
Pd5 Cl9 2.331(15) . ?
N10 H10A 1.0000 . ?
N10 C63 1.486(12) . ?
N10 C62 1.679(11) . ?
N9 H9A 1.0000 . ?
N9 C57 1.428(14) . ?
C66 H66 0.9500 . ?
C66 C67 1.3900 . ?
C66 C65 1.3900 . ?
C67 C68 1.3900 . ?
C68 H68 0.9500 . ?
C68 C69 1.3900 . ?
C69 H69 0.9500 . ?
C69 C64 1.3900 . ?
C64 C65 1.3900 . ?
C64 C63 1.463(11) . ?
C65 H65 0.9500 . ?
C63 H63A 0.9900 . ?
C63 H63B 0.9900 . ?
C60 H60 0.9500 . ?
C60 C59 1.3900 . ?
C60 C61 1.3900 . ?
C59 H59 0.9500 . ?
C59 C58 1.3900 . ?
C58 H58 0.9500 . ?
C58 C57 1.3900 . ?
C57 C62 1.3900 . ?
C62 C61 1.3900 . ?
C61 H61 0.9500 . ?

loop_
_geom_torsion_atom_site_label_1
_geom_torsion_atom_site_label_2
_geom_torsion_atom_site_label_3
_geom_torsion_atom_site_label_4
_geom_torsion
_geom_torsion_site_symmetry_1
_geom_torsion_site_symmetry_2
_geom_torsion_site_symmetry_3
_geom_torsion_site_symmetry_4
_geom_torsion_publ_flag
Pd2 N4 C20 C15 -18.4(7) . . . . ?
Pd2 N4 C20 C19 158.0(6) . . . . ?
Pd2 N4 C21 C22 -170.4(5) . . . . ?
Pd2 N3 C15 C20 8.0(7) . . . . ?
Pd2 N3 C15 C16 -166.6(6) . . . . ?
Pd2 N3 C14 C11 -51.3(8) . . . . ?
Pd1 N2 C6 C1 -23.3(9) . . . . ?
Pd1 N2 C6 C5 166.5(6) . . . . ?
Pd1 N2 C7 C8 -173.8(6) . . . . ?
Pd1 N1 C42 C39 -48.4(9) . . . . ?
Pd1 N1 C1 C6 2.1(9) . . . . ?
Pd1 N1 C1 C2 -169.5(9) . . . . ?
Pd3 N5 C29 C34 4.4(8) . . . . ?
Pd3 N5 C29 C30 -168.1(6) . . . . ?
Pd3 N5 C28 C25 -52.9(9) . . . . ?
Pd3 N6 C35 C36 -161.8(7) . . . . ?
Pd4 N8 C48 C43 9.5(11) . . . . ?
Pd4 N8 C48 C47 -167.5(8) . . . . ?
Pd4 N8 C49 C50 -45.6(11) . . . . ?
Pd4 N7 C43 C48 -14.6(9) . . . . ?
Pd4 N7 C43 C44 161.9(7) . . . . ?
Pd4 N7 C84 C81 -176.8(5) . . . . ?
Pd6 N12 C77 C78 66.8(12) . . . . ?
Pd6 N12 C76 C71 -15.0(8) . . . . ?
Pd6 N12 C76 C75 166.8(4) . . . . ?
Pd6 N11 C70 C67 62.9(13) . . . . ?
N4 C20 C19 C18 177.4(7) . . . . ?
C34 N6 C35 C36 78.6(9) . . . . ?
C34 C29 C30 C31 3.7(11) . . . . ?
C34 C33 C32 C31 4.1(14) . . . . ?
N5 C29 C30 C31 176.5(7) . . . . ?
N2 C6 C1 N1 15.0(12) . . . . ?
N2 C6 C1 C2 -173.2(9) . . . . ?
N2 C6 C5 C4 174.1(9) . . . . ?
N6 C34 C29 N5 8.6(9) . . . . ?
N6 C34 C29 C30 -178.6(6) . . . . ?
N6 C34 C33 C32 174.7(7) . . . . ?
N3 C15 C20 N4 7.1(9) . . . . ?
N3 C15 C20 C19 -169.3(6) . . . . ?
N3 C15 C16 C17 172.7(7) . . . . ?
N8 C48 C47 C46 173.1(10) . . . . ?
N8 C49 C50 C55 -95.2(11) . . . . ?
N8 C49 C50 C51 87.9(11) . . . . ?
C6 N2 C7 C8 65.6(9) . . . . ?
C6 C5 C4 C3 -4.1(18) . . . . ?
N7 C43 C48 N8 3.3(13) . . . . ?
N7 C43 C48 C47 -179.7(9) . . . . ?
N7 C43 C44 C45 -175.7(8) . . . . ?
C8 C13 C12 C11 1.5(13) . . . . ?
C23 C22 C21 N4 -93.1(9) . . . . ?
C23 C22 C27 C26 -2.1(11) . . . . ?
C22 C23 C24 C25 4.3(11) . . . . ?
C26 C25 C24 C23 -3.0(11) . . . . ?
C26 C25 C28 N5 101.8(9) . . . . ?
C15 N3 C14 C11 74.7(8) . . . . ?
C15 C20 C19 C18 -6.2(11) . . . . ?
C15 C16 C17 C18 -1.1(13) . . . . ?
C20 N4 C21 C22 68.3(8) . . . . ?
C20 C15 C16 C17 -1.7(12) . . . . ?
C20 C19 C18 C17 3.6(12) . . . . ?
C25 C26 C27 C22 3.4(12) . . . . ?
C13 C8 C7 N2 -101.5(9) . . . . ?
C13 C8 C9 C10 -0.2(13) . . . . ?
C21 N4 C20 C15 105.3(7) . . . . ?
C21 N4 C20 C19 -78.3(8) . . . . ?
C21 C22 C27 C26 -179.2(7) . . . . ?
C24 C23 C22 C21 175.4(7) . . . . ?
C24 C23 C22 C27 -1.7(11) . . . . ?
C24 C25 C28 N5 -78.0(9) . . . . ?
C11 C10 C9 C8 -0.7(13) . . . . ?
C27 C22 C21 N4 83.9(9) . . . . ?
C27 C26 C25 C24 -0.8(12) . . . . ?
C27 C26 C25 C28 179.3(7) . . . . ?
C10 C11 C12 C13 -2.4(12) . . . . ?
C10 C11 C14 N3 97.9(9) . . . . ?
C36 C37 C38 C39 2.1(13) . . . . ?
C36 C41 C40 C39 1.7(13) . . . . ?
C7 N2 C6 C1 100.4(9) . . . . ?
C7 N2 C6 C5 -69.7(9) . . . . ?
C7 C8 C13 C12 176.5(8) . . . . ?
C7 C8 C9 C10 -176.8(8) . . . . ?
C16 C15 C20 N4 -178.3(6) . . . . ?
C16 C15 C20 C19 5.3(11) . . . . ?
C16 C17 C18 C19 0.1(13) . . . . ?
C43 N7 C84 C81 61.1(8) . . . . ?
C43 C48 C47 C46 -3.9(16) . . . . ?
C43 C44 C45 C46 -5.1(15) . . . . ?
C29 C34 N6 Pd3 -16.9(6) . . . . ?
C29 C34 N6 C35 102.4(7) . . . . ?
C29 C34 C33 C32 0.1(13) . . . . ?
C29 N5 C28 C25 75.3(9) . . . . ?
C29 C30 C31 C32 0.5(14) . . . . ?
C9 C8 C13 C12 -0.2(12) . . . . ?
C9 C8 C7 N2 74.9(11) . . . . ?
C37 C36 C41 C40 -1.1(12) . . . . ?
C37 C36 C35 N6 83.3(10) . . . . ?
C48 N8 C49 C50 77.9(11) . . . . ?
C48 C43 C44 C45 0.6(14) . . . . ?
C48 C47 C46 C45 -0.5(18) . . . . ?
C38 C39 C40 C41 -0.4(13) . . . . ?
C38 C39 C42 N1 89.9(10) . . . . ?
C41 C36 C37 C38 -0.8(12) . . . . ?
C41 C36 C35 N6 -96.9(9) . . . . ?
C12 C11 C10 C9 1.9(12) . . . . ?
C12 C11 C14 N3 -82.2(10) . . . . ?
C35 C36 C37 C38 179.0(7) . . . . ?
C35 C36 C41 C40 179.1(8) . . . . ?
C81 C80 C79 C78 -1.5(13) . . . . ?
C81 C82 C83 C78 1.1(14) . . . . ?
C40 C39 C38 C37 -1.5(13) . . . . ?
C40 C39 C42 N1 -88.6(10) . . . . ?
C42 N1 C1 C6 -127.8(8) . . . . ?
C42 N1 C1 C2 60.7(12) . . . . ?
C42 C39 C38 C37 179.9(8) . . . . ?
C42 C39 C40 C41 178.1(8) . . . . ?
N12 C76 C71 C72 -178.3(8) . . . . ?
N12 C76 C71 N11 -2.7(10) . . . . ?
N12 C76 C75 C74 178.1(8) . . . . ?
C44 C43 C48 N8 -173.2(9) . . . . ?
C44 C43 C48 C47 3.8(15) . . . . ?
C44 C45 C46 C47 5.1(17) . . . . ?
C2 C3 C4 C5 4(2) . . . . ?
C80 C81 C82 C83 -1.3(13) . . . . ?
C80 C81 C84 N7 77.1(9) . . . . ?
C80 C79 C78 C83 1.2(14) . . . . ?
C80 C79 C78 C77 179.9(9) . . . . ?
C79 C78 C83 C82 -1.0(14) . . . . ?
C79 C78 C77 N12 86.3(12) . . . . ?
C28 N5 C29 C34 -127.3(7) . . . . ?
C28 N5 C29 C30 60.3(9) . . . . ?
C28 C25 C24 C23 176.8(7) . . . . ?
C30 C31 C32 C33 -4.5(16) . . . . ?
C14 N3 C15 C20 -122.6(7) . . . . ?
C14 N3 C15 C16 62.8(9) . . . . ?
C14 C11 C10 C9 -178.2(8) . . . . ?
C14 C11 C12 C13 177.8(8) . . . . ?
C82 C81 C80 C79 1.5(12) . . . . ?
C82 C81 C84 N7 -103.3(9) . . . . ?
C49 N8 C48 C43 -117.1(9) . . . . ?
C49 N8 C48 C47 66.0(12) . . . . ?
C49 C50 C55 C54 178.9(10) . . . . ?
C49 C50 C51 C52 178.4(10) . . . . ?
C1 C6 C5 C4 4.1(15) . . . . ?
C1 N1 C42 C39 78.0(10) . . . . ?
C1 C2 C3 C4 -3.0(19) . . . . ?
C84 N7 C43 C48 109.3(9) . . . . ?
C84 N7 C43 C44 -74.1(10) . . . . ?
C84 C81 C80 C79 -178.9(8) . . . . ?
C84 C81 C82 C83 179.1(8) . . . . ?
C33 C34 N6 Pd3 167.8(6) . . . . ?
C33 C34 N6 C35 -72.9(8) . . . . ?
C33 C34 C29 N5 -176.8(8) . . . . ?
C33 C34 C29 C30 -4.0(11) . . . . ?
C83 C78 C77 N12 -95.0(12) . . . . ?
C77 N12 C76 C71 116.7(9) . . . . ?
C77 N12 C76 C75 -61.5(11) . . . . ?
C77 C78 C83 C82 -179.7(9) . . . . ?
C50 C55 C54 C53 6.1(17) . . . . ?
C50 C51 C52 C53 -0.7(18) . . . . ?
C3 C2 C1 C6 3.0(17) . . . . ?
C3 C2 C1 N1 174.2(10) . . . . ?
C76 N12 C77 C78 -60.9(13) . . . . ?
C76 C71 C72 C73 0.0 . . . . ?
C76 C71 N11 Pd6 17.9(9) . . . . ?
C76 C71 N11 C70 -110.6(10) . . . . ?
C71 C76 C75 C74 0.0 . . . . ?
C71 C72 C73 C74 0.0 . . . . ?
C71 N11 C70 C67 -177.9(10) . . . . ?
C72 C71 N11 Pd6 -166.5(4) . . . . ?
C72 C71 N11 C70 65.1(11) . . . . ?
C72 C73 C74 C75 0.0 . . . . ?
C73 C74 C75 C76 0.0 . . . . ?
C75 C76 C71 C72 0.0 . . . . ?
C75 C76 C71 N11 175.5(9) . . . . ?
C5 C6 C1 N1 -175.5(8) . . . . ?
C5 C6 C1 C2 -3.6(14) . . . . ?
N11 C71 C72 C73 -175.8(8) . . . . ?
N11 C70 C67 C66 86.5(12) . . . . ?
N11 C70 C67 C68 -94.2(12) . . . . ?
C55 C50 C51 C52 1.4(16) . . . . ?
C51 C50 C55 C54 -4.1(16) . . . . ?
C53 C56 N9 Pd5 179.0(15) . . . . ?
C53 C56 N9 C57 61(2) . . . . ?
C54 C53 C52 C51 3(2) . . . . ?
C54 C53 C56 N9 -98(2) . . . . ?
C52 C53 C54 C55 -5.4(19) . . . . ?
C52 C53 C56 N9 81(2) . . . . ?
C70 C67 C68 C69 -179.3(6) . . . . ?
C56 C53 C54 C55 173.7(13) . . . . ?
C56 C53 C52 C51 -176.2(13) . . . . ?
C56 N9 C57 C58 -80.4(18) . . . . ?
C56 N9 C57 C62 98.9(15) . . . . ?
Pd5 N10 C63 C64 -39.3(16) . . . . ?
Pd5 N10 C62 C57 17.7(11) . . . . ?
Pd5 N10 C62 C61 -158.6(8) . . . . ?
Pd5 N9 C57 C58 157.2(9) . . . . ?
Pd5 N9 C57 C62 -23.5(14) . . . . ?
N10 C62 C61 C60 176.2(13) . . . . ?
N9 C57 C62 N10 4.4(14) . . . . ?
N9 C57 C62 C61 -179.3(14) . . . . ?
C66 C67 C68 C69 0.0 . . . . ?
C67 C66 C65 C64 0.0 . . . . ?
C67 C68 C69 C64 0.0 . . . . ?
C68 C69 C64 C65 0.0 . . . . ?
C68 C69 C64 C63 -178.5(12) . . . . ?
C69 C64 C65 C66 0.0 . . . . ?
C69 C64 C63 N10 -102.4(12) . . . . ?
C65 C66 C67 C70 179.3(6) . . . . ?
C65 C66 C67 C68 0.0 . . . . ?
C65 C64 C63 N10 79.1(12) . . . . ?
C63 N10 C62 C57 -128.2(11) . . . . ?
C63 N10 C62 C61 55.6(15) . . . . ?
C63 C64 C65 C66 178.6(12) . . . . ?
C60 C59 C58 C57 0.0 . . . . ?
C59 C60 C61 C62 0.0 . . . . ?
C59 C58 C57 N9 179.2(15) . . . . ?
C59 C58 C57 C62 0.0 . . . . ?
C58 C57 C62 N10 -176.3(12) . . . . ?
C58 C57 C62 C61 0.0 . . . . ?
C57 C62 C61 C60 0.0 . . . . ?
C62 N10 C63 C64 90.7(13) . . . . ?
C61 C60 C59 C58 0.0 . . . . ?
